data_4134270
loop_
_publ_author_name
'Gao, Ji-Xing'
'Zhang, Wan-Ying'
'Wu, Zheng-Guang'
'Zheng, You-Xuan'
'Fu, Da-Wei'

_publ_section_title
;
 Enantiomorphic Perovskite Ferroelectrics with Circularly Polarized
 Luminescence.
;
_journal_name_full 'Journal of the American Chemical Society'
_journal_paper_doi 10.1021/jacs.9b13291
_journal_year 2020
_chemical_absolute_configuration rm
_chemical_formula_moiety 'Br3 Mn, C4 H9 F N'
_chemical_formula_sum 'C4 H9 Br3 F Mn N'
_chemical_formula_weight 384.76
_space_group_crystal_system monoclinic
_space_group_IT_number 4
_space_group_name_Hall 'P 2yb'
_space_group_name_H-M_alt 'P 1 21 1'
_atom_sites_solution_hydrogens geom
_audit_creation_method SHELXL-2014/7
_cell_angle_alpha 90
_cell_angle_beta 113.669(3)
_cell_angle_gamma 90
_cell_formula_units_Z 2
_cell_length_a 7.8558(4)
_cell_length_b 6.7422(3)
_cell_length_c 9.7844(5)
_cell_measurement_reflns_used 3447
_cell_measurement_temperature 223(2)
_cell_measurement_theta_max 30.3300
_cell_measurement_theta_min 2.8200
_cell_volume 474.64(4)
_computing_cell_refinement 'CrysAlisPro 1.171.39.46 (Rigaku OD, 2018)'
_computing_data_collection 'CrysAlisPro 1.171.39.46 (Rigaku OD, 2018)'
_computing_data_reduction 'CrysAlisPro 1.171.39.46 (Rigaku OD, 2018)'
_computing_molecular_graphics 'DIAMOND (Brandenburg & Putz, 2005)'
_computing_publication_material 'SHELXL-2014/7 (Sheldrick, 2014)'
_computing_structure_refinement 'SHELXL-2014/7 (Sheldrick, 2014)'
_computing_structure_solution 'SHELXL-2014/7 (Sheldrick, 2014)'
_diffrn_ambient_temperature 223(2)
_diffrn_measured_fraction_theta_full 0.999
_diffrn_measured_fraction_theta_max 0.999
_diffrn_measurement_device_type 'XtaLAB Synergy R, DW system, HyPix'
_diffrn_measurement_method 'four-circle diffractometer'
_diffrn_radiation_type MoK\a
_diffrn_radiation_wavelength 0.71073
_diffrn_reflns_av_R_equivalents 0.0899
_diffrn_reflns_av_unetI/netI 0.0665
_diffrn_reflns_Laue_measured_fraction_full 0.999
_diffrn_reflns_Laue_measured_fraction_max 0.999
_diffrn_reflns_limit_h_max 9
_diffrn_reflns_limit_h_min -9
_diffrn_reflns_limit_k_max 8
_diffrn_reflns_limit_k_min -8
_diffrn_reflns_limit_l_max 11
_diffrn_reflns_limit_l_min -11
_diffrn_reflns_number 5357
_diffrn_reflns_point_group_measured_fraction_full 0.999
_diffrn_reflns_point_group_measured_fraction_max 0.999
_diffrn_reflns_theta_full 24.981
_diffrn_reflns_theta_max 24.981
_diffrn_reflns_theta_min 2.831
_diffrn_source 'Rotating-anode X-ray tube'
_exptl_absorpt_coefficient_mu 13.965
_exptl_absorpt_correction_T_max 0.075
_exptl_absorpt_correction_T_min 0.061
_exptl_absorpt_correction_type multi-scan
_exptl_absorpt_process_details 'CrysAlisPro 1.171.39.46 (Rigaku OD, 2018)'
_exptl_crystal_colour Red
_exptl_crystal_density_diffrn 2.692
_exptl_crystal_description Prism
_exptl_crystal_F_000 358
_exptl_crystal_size_max 0.210
_exptl_crystal_size_mid 0.200
_exptl_crystal_size_min 0.200
_refine_diff_density_max 1.508
_refine_diff_density_min -1.180
_refine_diff_density_rms 0.255
_refine_ls_abs_structure_details
;
 Refined as an inversion twin.
;
_refine_ls_abs_structure_Flack 0.39(6)
_refine_ls_extinction_method none
_refine_ls_goodness_of_fit_ref 1.003
_refine_ls_hydrogen_treatment constr
_refine_ls_matrix_type full
_refine_ls_number_parameters 92
_refine_ls_number_reflns 1661
_refine_ls_number_restraints 44
_refine_ls_restrained_S_all 0.994
_refine_ls_R_factor_all 0.0802
_refine_ls_R_factor_gt 0.0737
_refine_ls_shift/su_max 0.003
_refine_ls_shift/su_mean 0.001
_refine_ls_structure_factor_coef Fsqd
_refine_ls_weighting_details 'w=1/[\s^2^(Fo^2^)+(0.1233P)^2^+6.5174P] where P=(Fo^2^+2Fc^2^)/3'
_refine_ls_weighting_scheme calc
_refine_ls_wR_factor_gt 0.1914
_refine_ls_wR_factor_ref 0.1968
_reflns_Friedel_coverage 0.829
_reflns_Friedel_fraction_full 1.000
_reflns_Friedel_fraction_max 1.000
_reflns_number_gt 1462
_reflns_number_total 1661
_reflns_threshold_expression 'I > 2\s(I)'
_cod_data_source_file ja9b13291_si_002.cif
_cod_data_source_block P21
_cod_original_sg_symbol_H-M 'P 21'
_cod_database_code 4134270
_shelx_shelxl_version_number 2014/7
_shelx_space_group_comment
;
The symmetry employed for this shelxl refinement is uniquely defined
by the following loop, which should always be used as a source of
symmetry information in preference to the above space-group names.
They are only intended as comments.
;
_shelx_estimated_absorpt_t_min 0.157
_shelx_estimated_absorpt_t_max 0.167

loop_
_space_group_symop_operation_xyz
'x, y, z'
'-x, y+1/2, -z'

loop_
_atom_site_label
_atom_site_type_symbol
_atom_site_fract_x
_atom_site_fract_y
_atom_site_fract_z
_atom_site_U_iso_or_equiv
_atom_site_adp_type
_atom_site_occupancy
_atom_site_site_symmetry_order
_atom_site_calc_flag
_atom_site_refinement_flags_posn
_atom_site_refinement_flags_adp
_atom_site_refinement_flags_occupancy
_atom_site_disorder_assembly
_atom_site_disorder_group
Mn1 Mn 0.9967(4) 1.0018(4) 1.0015(4) 0.0285(4) Uani 1 1 d . . . . .
Br1 Br 1.17810(13) 0.7513(3) 0.88610(11) 0.0357(2) Uani 1 1 d . . . . .
Br2 Br 1.11878(14) 0.7462(3) 1.23681(11) 0.0373(3) Uani 1 1 d . . . . .
Br3 Br 0.70912(12) 0.7515(3) 0.89136(12) 0.0360(3) Uani 1 1 d . . . . .
N1 N 0.3608(16) 0.1459(10) 0.7678(8) 0.047(3) Uani 1 1 d D U . . .
H1A H 0.4601 0.0909 0.8409 0.056 Uiso 1 1 calc R U . . .
H1B H 0.2621 0.1339 0.7920 0.056 Uiso 1 1 calc R U . . .
C1 C 0.323(2) 0.0449(13) 0.6225(7) 0.070(5) Uani 1 1 d D U . . .
H1C H 0.2264 -0.0563 0.6022 0.084 Uiso 1 1 calc R U . . .
H1D H 0.4359 -0.0186 0.6240 0.084 Uiso 1 1 calc R U . . .
C2 C 0.2592(11) 0.2054(11) 0.5066(8) 0.084(5) Uani 1 1 d D U . . .
H2 H 0.1413 0.1810 0.4192 0.101 Uiso 1 1 calc R U . . .
C3 C 0.273(3) 0.3970(14) 0.5891(9) 0.095(6) Uani 1 1 d D U . . .
H3A H 0.3245 0.5015 0.5475 0.115 Uiso 1 1 calc R U . . .
H3B H 0.1494 0.4389 0.5804 0.115 Uiso 1 1 calc R U . . .
F1 F 0.4149(10) 0.198(3) 0.4826(12) 0.202(9) Uani 1 1 d D U . . .
C4 C 0.3975(16) 0.3605(11) 0.7495(9) 0.036(3) Uani 1 1 d D U . . .
H4A H 0.3639 0.4450 0.8163 0.043 Uiso 1 1 calc R U . . .
H4B H 0.5282 0.3829 0.7680 0.043 Uiso 1 1 calc R U . . .

loop_
_atom_site_aniso_label
_atom_site_aniso_U_11
_atom_site_aniso_U_22
_atom_site_aniso_U_33
_atom_site_aniso_U_23
_atom_site_aniso_U_13
_atom_site_aniso_U_12
Mn1 0.0277(5) 0.0150(6) 0.0472(7) -0.0012(5) 0.0195(5) 0.0000(5)
Br1 0.0424(4) 0.0193(4) 0.0590(4) -0.0018(8) 0.0346(3) -0.0023(7)
Br2 0.0471(5) 0.0232(4) 0.0415(4) -0.0093(8) 0.0178(3) -0.0096(8)
Br3 0.0260(4) 0.0205(4) 0.0587(5) -0.0002(8) 0.0142(3) 0.0031(7)
N1 0.054(5) 0.041(5) 0.056(5) 0.000(4) 0.034(4) -0.003(4)
C1 0.076(7) 0.062(7) 0.066(7) -0.001(6) 0.021(5) 0.000(6)
C2 0.095(8) 0.086(9) 0.075(7) -0.002(6) 0.037(5) 0.002(7)
C3 0.101(8) 0.091(8) 0.091(8) 0.012(7) 0.034(6) -0.001(7)
F1 0.198(13) 0.228(17) 0.193(12) -0.003(13) 0.092(9) -0.007(12)
C4 0.044(5) 0.032(5) 0.037(5) -0.001(4) 0.021(4) -0.009(4)

loop_
_atom_type_symbol
_atom_type_description
_atom_type_scat_dispersion_real
_atom_type_scat_dispersion_imag
_atom_type_scat_source
C C 0.0033 0.0016 'International Tables Vol C Tables 4.2.6.8 and 6.1.1.4'
H H 0.0000 0.0000 'International Tables Vol C Tables 4.2.6.8 and 6.1.1.4'
N N 0.0061 0.0033 'International Tables Vol C Tables 4.2.6.8 and 6.1.1.4'
F F 0.0171 0.0103 'International Tables Vol C Tables 4.2.6.8 and 6.1.1.4'
Br Br -0.2901 2.4595 'International Tables Vol C Tables 4.2.6.8 and 6.1.1.4'
Mn Mn 0.3368 0.7283 'International Tables Vol C Tables 4.2.6.8 and 6.1.1.4'

loop_
_geom_angle_atom_site_label_1
_geom_angle_atom_site_label_2
_geom_angle_atom_site_label_3
_geom_angle
_geom_angle_site_symmetry_1
_geom_angle_site_symmetry_3
_geom_angle_publ_flag
Br1 Mn1 Br3 94.15(10) 2_757 . ?
Br1 Mn1 Br2 85.48(9) 2_757 2_757 ?
Br3 Mn1 Br2 95.77(10) . 2_757 ?
Br1 Mn1 Br3 87.08(10) 2_757 2_757 ?
Br3 Mn1 Br3 178.70(16) . 2_757 ?
Br2 Mn1 Br3 83.89(10) 2_757 2_757 ?
Br1 Mn1 Br2 96.60(12) 2_757 . ?
Br3 Mn1 Br2 83.98(10) . . ?
Br2 Mn1 Br2 177.91(15) 2_757 . ?
Br3 Mn1 Br2 96.31(9) 2_757 . ?
Br1 Mn1 Br1 179.20(15) 2_757 . ?
Br3 Mn1 Br1 86.54(10) . . ?
Br2 Mn1 Br1 94.06(12) 2_757 . ?
Br3 Mn1 Br1 92.23(10) 2_757 . ?
Br2 Mn1 Br1 83.86(9) . . ?
Mn1 Br1 Mn1 77.25(3) 2_747 . ?
Mn1 Br2 Mn1 76.92(3) 2_747 . ?
Mn1 Br3 Mn1 77.57(2) . 2_747 ?
C1 N1 C4 107.4(7) . . ?
N1 C1 C2 105.6(7) . . ?
F1 C2 C1 93.1(10) . . ?
F1 C2 C3 104.7(14) . . ?
C1 C2 C3 106.5(7) . . ?
C4 C3 C2 107.2(7) . . ?
C3 C4 N1 102.0(7) . . ?

loop_
_geom_bond_atom_site_label_1
_geom_bond_atom_site_label_2
_geom_bond_distance
_geom_bond_site_symmetry_2
_geom_bond_publ_flag
Mn1 Br1 2.672(4) 2_757 ?
Mn1 Br3 2.676(3) . ?
Mn1 Br2 2.697(3) 2_757 ?
Mn1 Br3 2.707(3) 2_757 ?
Mn1 Br2 2.724(3) . ?
Mn1 Br1 2.729(4) . ?
Br1 Mn1 2.672(4) 2_747 ?
Br2 Mn1 2.697(3) 2_747 ?
Br3 Mn1 2.707(3) 2_747 ?
N1 C1 1.495(9) . ?
N1 C4 1.500(9) . ?
C1 C2 1.500(9) . ?
C2 F1 1.336(10) . ?
C2 C3 1.504(10) . ?
C3 C4 1.499(9) . ?

loop_
_geom_torsion_atom_site_label_1
_geom_torsion_atom_site_label_2
_geom_torsion_atom_site_label_3
_geom_torsion_atom_site_label_4
_geom_torsion
_geom_torsion_site_symmetry_1
_geom_torsion_site_symmetry_2
_geom_torsion_site_symmetry_3
_geom_torsion_site_symmetry_4
_geom_torsion_publ_flag
C4 N1 C1 C2 -23.2(13) . . . . ?
N1 C1 C2 F1 109.7(12) . . . . ?
N1 C1 C2 C3 3.3(15) . . . . ?
F1 C2 C3 C4 -80.2(14) . . . . ?
C1 C2 C3 C4 17.6(16) . . . . ?
C2 C3 C4 N1 -31.0(16) . . . . ?
C1 N1 C4 C3 33.4(14) . . . . ?
